data_2209296
loop_
_publ_author_name
'Jun Wan'
'Zheng-Zhong Peng'
'Xue-Mei Li'
'Ping-Kai Ouyang'
'Shu-Sheng Zhang'

_publ_section_title
;
 2-(1<i>H</i>-1,2,3-Benzotriazol-1-ylmethyl)-1-(4-chlorobenzoyl)ethyl
 nicotinate
;
_journal_coeditor_code RZ2032
_journal_issue 6
_journal_name_full 'Acta Crystallographica Section E'
_journal_page_first o2302
_journal_page_last o2303
_journal_paper_doi 10.1107/S1600536806017065
_journal_volume 62
_journal_year 2006
_chemical_formula_iupac 'C21 H15 Cl N4 O3'
_chemical_formula_moiety 'C21 H15 Cl N4 O3'
_chemical_formula_sum 'C21 H15 Cl N4 O3'
_chemical_formula_weight 406.82
_chemical_name_systematic
;
2-(1H-1,2,3-Benzotriazol-1-ylmethyl)-1-(4-chlorobenzoyl)ethyl nicotinate
;
_space_group_IT_number 29
_symmetry_cell_setting orthorhombic
_symmetry_space_group_name_Hall 'P 2c -2ac'
_symmetry_space_group_name_H-M 'P c a 21'
_atom_sites_solution_hydrogens geom
_atom_sites_solution_primary direct
_atom_sites_solution_secondary difmap
_audit_creation_method SHELXL-97
_cell_angle_alpha 90.00
_cell_angle_beta 90.00
_cell_angle_gamma 90.00
_cell_formula_units_Z 4
_cell_length_a 18.820(2)
_cell_length_b 5.3367(6)
_cell_length_c 19.027(2)
_cell_measurement_reflns_used 1989
_cell_measurement_temperature 293(2)
_cell_measurement_theta_max 20.9
_cell_measurement_theta_min 3.0
_cell_volume 1911.0(4)
_computing_cell_refinement 'SAINT (Siemens, 1996)'
_computing_data_collection 'SMART (Siemens, 1996)'
_computing_data_reduction SAINT
_computing_molecular_graphics SHELXTL
_computing_publication_material 'SHELXTL, PARST (Nardelli, 1995) and PLATON (Spek, 2003)'
_computing_structure_refinement SHELXTL
_computing_structure_solution 'SHELXTL (Sheldrick, 1997)'
_diffrn_ambient_temperature 293(2)
_diffrn_detector_area_resol_mean 8.33
_diffrn_measured_fraction_theta_full 0.996
_diffrn_measured_fraction_theta_max 0.996
_diffrn_measurement_device_type 'Siemens SMART 1000 CCD area-detector'
_diffrn_measurement_method \w
_diffrn_radiation_monochromator graphite
_diffrn_radiation_source 'fine-focus sealed tube'
_diffrn_radiation_type MoK\a
_diffrn_radiation_wavelength 0.71073
_diffrn_reflns_av_R_equivalents 0.0355
_diffrn_reflns_av_sigmaI/netI 0.0411
_diffrn_reflns_limit_h_max 23
_diffrn_reflns_limit_h_min -17
_diffrn_reflns_limit_k_max 6
_diffrn_reflns_limit_k_min -6
_diffrn_reflns_limit_l_max 23
_diffrn_reflns_limit_l_min -23
_diffrn_reflns_number 10277
_diffrn_reflns_theta_full 26.05
_diffrn_reflns_theta_max 26.05
_diffrn_reflns_theta_min 2.14
_diffrn_standards_number 0
_exptl_absorpt_coefficient_mu 0.231
_exptl_absorpt_correction_T_max 0.9772
_exptl_absorpt_correction_T_min 0.9132
_exptl_absorpt_correction_type multi-scan
_exptl_absorpt_process_details '(SADABS; Sheldrick, 1996)'
_exptl_crystal_colour colourless
_exptl_crystal_density_diffrn 1.414
_exptl_crystal_density_method 'not measured'
_exptl_crystal_description column
_exptl_crystal_F_000 840
_exptl_crystal_size_max 0.40
_exptl_crystal_size_mid 0.19
_exptl_crystal_size_min 0.10
_refine_diff_density_max 0.192
_refine_diff_density_min -0.117
_refine_ls_abs_structure_details 'Flack (1983), 1811 Friedel pairs'
_refine_ls_abs_structure_Flack 0.01(7)
_refine_ls_extinction_method none
_refine_ls_goodness_of_fit_ref 1.009
_refine_ls_hydrogen_treatment constr
_refine_ls_matrix_type full
_refine_ls_number_parameters 262
_refine_ls_number_reflns 3763
_refine_ls_number_restraints 1
_refine_ls_restrained_S_all 1.009
_refine_ls_R_factor_all 0.0617
_refine_ls_R_factor_gt 0.0434
_refine_ls_shift/su_max 0.001
_refine_ls_shift/su_mean 0.000
_refine_ls_structure_factor_coef Fsqd
_refine_ls_weighting_details 'calc w=1/[\s^2^(Fo^2^)+(0.036P)^2^+0.0701P] where P=(Fo^2^+2Fc^2^)/3'
_refine_ls_weighting_scheme calc
_refine_ls_wR_factor_gt 0.0812
_refine_ls_wR_factor_ref 0.0891
_reflns_number_gt 2880
_reflns_number_total 3763
_reflns_threshold_expression I>2\s(I)
_cod_data_source_file rz2032.cif
_cod_data_source_block I
_cod_depositor_comments
;
The following automatic conversions were performed:
'_symmetry_cell_setting' value 'Orthorhombic' changed to 'orthorhombic'
according to '/home/saulius/struct/CIF-dictionaries/cif_core.dic'
dictionary named 'cif_core.dic' version 2.4.1 from 2010-06-29.

Automatic conversion script
Id: cif_fix_enum 1527 2010-12-29 10:47:43Z saulius 

The following automatic conversions were performed:

'_symmetry_cell_setting' value 'Orthorhombic' changed to
'orthorhombic' according to
/home/saulius/struct/CIF-dictionaries/cif_core.dic dictionary named
'cif_core.dic' version 2.4.1 from 2010-06-29.

Automatic conversion script
Id: cif_fix_values 1715 2011-07-08 13:25:40Z adriana 
;
_cod_database_code 2209296
_cod_database_fobs_code 2209296

loop_
_symmetry_equiv_pos_as_xyz
'x, y, z'
'-x, -y, z+1/2'
'x+1/2, -y, z'
'-x+1/2, y, z+1/2'

loop_
_atom_site_type_symbol
_atom_site_label
_atom_site_fract_x
_atom_site_fract_y
_atom_site_fract_z
_atom_site_U_iso_or_equiv
_atom_site_adp_type
_atom_site_calc_flag
_atom_site_refinement_flags
_atom_site_occupancy
Cl Cl1 0.51070(4) 0.93581(18) 0.95559(5) 0.0874(3) Uani d . 1
O O1 0.31226(10) 1.4545(3) 0.70681(11) 0.0594(5) Uani d . 1
O O2 0.25989(9) 1.1709(3) 0.60809(9) 0.0492(4) Uani d . 1
O O3 0.37208(10) 1.1997(4) 0.56904(10) 0.0668(6) Uani d . 1
N N1 0.17014(11) 1.1145(4) 0.72733(11) 0.0493(5) Uani d . 1
N N2 0.18000(12) 1.2249(5) 0.79117(12) 0.0639(7) Uani d . 1
N N3 0.13520(15) 1.4095(5) 0.79787(13) 0.0724(7) Uani d . 1
N N4 0.19053(14) 1.7362(5) 0.48168(16) 0.0882(9) Uani d . 1
C C1 0.37176(15) 1.2972(5) 0.83571(14) 0.0516(7) Uani d . 1
H H1A 0.3449 1.4433 0.8382 0.062 Uiso calc R 1
C C2 0.41532(16) 1.2347(6) 0.89093(14) 0.0592(7) Uani d . 1
H H2B 0.4179 1.3366 0.9305 0.071 Uiso calc R 1
C C3 0.45516(14) 1.0186(5) 0.88679(14) 0.0544(7) Uani d . 1
C C4 0.45198(14) 0.8681(5) 0.82843(14) 0.0534(7) Uani d . 1
H H4B 0.4799 0.7247 0.8258 0.064 Uiso calc R 1
C C5 0.40721(13) 0.9298(5) 0.77361(14) 0.0487(6) Uani d . 1
H H5A 0.4041 0.8248 0.7347 0.058 Uiso calc R 1
C C6 0.36682(13) 1.1471(4) 0.77608(13) 0.0404(6) Uani d . 1
C C7 0.32237(12) 1.2328(5) 0.71655(13) 0.0418(6) Uani d . 1
C C8 0.28554(14) 1.0428(4) 0.66950(14) 0.0443(6) Uani d . 1
H H8A 0.3190 0.9108 0.6559 0.053 Uiso calc R 1
C C9 0.22054(14) 0.9275(4) 0.70473(15) 0.0507(7) Uani d . 1
H H9A 0.1975 0.8143 0.6720 0.061 Uiso calc R 1
H H9B 0.2357 0.8302 0.7451 0.061 Uiso calc R 1
C C10 0.11743(13) 1.2353(5) 0.69191(13) 0.0471(6) Uani d . 1
C C11 0.08611(16) 1.1973(6) 0.62688(15) 0.0640(8) Uani d . 1
H H11A 0.1002 1.0690 0.5969 0.077 Uiso calc R 1
C C12 0.03236(17) 1.3633(8) 0.60948(19) 0.0795(10) Uani d . 1
H H12A 0.0093 1.3451 0.5665 0.095 Uiso calc R 1
C C13 0.01171(18) 1.5566(7) 0.6543(2) 0.0829(11) Uani d . 1
H H13A -0.0239 1.6659 0.6400 0.099 Uiso calc R 1
C C14 0.04209(16) 1.5893(6) 0.7179(2) 0.0749(9) Uani d . 1
H H14A 0.0276 1.7175 0.7477 0.090 Uiso calc R 1
C C15 0.09607(15) 1.4234(5) 0.73711(15) 0.0558(7) Uani d . 1
C C16 0.31146(14) 1.2647(5) 0.56581(13) 0.0471(6) Uani d . 1
C C17 0.28422(14) 1.4591(5) 0.51739(13) 0.0470(6) Uani d . 1
C C18 0.32881(16) 1.5671(6) 0.46915(16) 0.0758(9) Uani d . 1
H H18A 0.3754 1.5115 0.4647 0.091 Uiso calc R 1
C C19 0.3041(2) 1.7579(7) 0.42753(18) 0.0818(10) Uani d . 1
H H19A 0.3333 1.8325 0.3941 0.098 Uiso calc R 1
C C20 0.23668(19) 1.8347(6) 0.43612(17) 0.0760(10) Uani d . 1
H H20A 0.2210 1.9666 0.4082 0.091 Uiso calc R 1
C C21 0.21599(17) 1.5499(6) 0.52124(17) 0.0694(9) Uani d . 1
H H21A 0.1854 1.4766 0.5537 0.083 Uiso calc R 1

loop_
_atom_site_aniso_label
_atom_site_aniso_U_11
_atom_site_aniso_U_22
_atom_site_aniso_U_33
_atom_site_aniso_U_12
_atom_site_aniso_U_13
_atom_site_aniso_U_23
Cl1 0.0825(6) 0.1024(7) 0.0773(5) 0.0155(5) -0.0322(5) 0.0053(5)
O1 0.0779(13) 0.0344(11) 0.0660(11) 0.0038(9) -0.0131(10) 0.0064(9)
O2 0.0458(11) 0.0522(10) 0.0497(10) 0.0018(9) -0.0021(8) 0.0093(8)
O3 0.0509(12) 0.0860(15) 0.0636(12) 0.0164(10) 0.0078(10) 0.0157(11)
N1 0.0494(13) 0.0499(13) 0.0487(13) 0.0010(10) 0.0032(11) 0.0076(11)
N2 0.0671(17) 0.0770(18) 0.0477(14) 0.0072(15) 0.0034(12) 0.0030(13)
N3 0.0721(18) 0.0817(19) 0.0633(17) 0.0110(15) 0.0103(15) -0.0080(14)
N4 0.0724(18) 0.094(2) 0.099(2) 0.0158(15) -0.0082(17) 0.0373(19)
C1 0.0562(17) 0.0413(15) 0.0572(17) 0.0050(13) 0.0022(14) -0.0017(13)
C2 0.0699(19) 0.0602(19) 0.0474(16) 0.0015(16) -0.0042(15) -0.0037(14)
C3 0.0460(15) 0.0609(19) 0.0563(17) 0.0019(14) -0.0076(13) 0.0089(15)
C4 0.0470(17) 0.0466(17) 0.0666(19) 0.0068(12) -0.0055(14) 0.0029(14)
C5 0.0534(15) 0.0392(14) 0.0535(15) 0.0034(12) 0.0008(13) -0.0005(12)
C6 0.0422(13) 0.0340(14) 0.0451(14) 0.0000(11) 0.0014(11) 0.0058(11)
C7 0.0474(14) 0.0305(14) 0.0474(14) 0.0052(11) 0.0084(12) 0.0046(11)
C8 0.0512(15) 0.0355(13) 0.0461(13) 0.0073(12) -0.0004(12) 0.0029(12)
C9 0.0538(16) 0.0353(15) 0.0632(16) 0.0001(12) 0.0011(14) 0.0083(13)
C10 0.0421(15) 0.0490(16) 0.0500(16) -0.0047(12) 0.0065(13) 0.0093(13)
C11 0.0541(18) 0.075(2) 0.063(2) -0.0042(16) 0.0015(16) -0.0001(17)
C12 0.055(2) 0.116(3) 0.068(2) 0.010(2) -0.0093(17) 0.015(2)
C13 0.056(2) 0.092(3) 0.101(3) 0.0208(18) 0.009(2) 0.029(2)
C14 0.063(2) 0.064(2) 0.097(3) 0.0131(16) 0.022(2) 0.0128(19)
C15 0.0519(17) 0.0522(18) 0.0632(19) 0.0047(14) 0.0161(15) 0.0052(15)
C16 0.0450(15) 0.0518(16) 0.0445(15) 0.0026(13) 0.0017(13) -0.0016(13)
C17 0.0527(16) 0.0502(16) 0.0381(13) 0.0011(13) -0.0022(12) 0.0003(12)
C18 0.072(2) 0.088(2) 0.068(2) 0.0220(18) 0.0167(18) 0.0224(19)
C19 0.095(3) 0.088(3) 0.0622(19) 0.006(2) 0.0110(19) 0.0291(19)
C20 0.104(3) 0.064(2) 0.060(2) 0.005(2) -0.018(2) 0.0165(16)
C21 0.0583(18) 0.081(2) 0.069(2) -0.0015(17) -0.0011(16) 0.0216(18)

loop_
_atom_type_symbol
_atom_type_description
_atom_type_scat_dispersion_real
_atom_type_scat_dispersion_imag
_atom_type_scat_source
C C 0.0033 0.0016 'International Tables Vol C Tables 4.2.6.8 and 6.1.1.4'
H H 0.0000 0.0000 'International Tables Vol C Tables 4.2.6.8 and 6.1.1.4'
N N 0.0061 0.0033 'International Tables Vol C Tables 4.2.6.8 and 6.1.1.4'
O O 0.0106 0.0060 'International Tables Vol C Tables 4.2.6.8 and 6.1.1.4'
Cl Cl 0.1484 0.1585 'International Tables Vol C Tables 4.2.6.8 and 6.1.1.4'

loop_
_geom_angle_atom_site_label_1
_geom_angle_atom_site_label_2
_geom_angle_atom_site_label_3
_geom_angle
C16 O2 C8 114.7(2)
C10 N1 N2 109.6(2)
C10 N1 C9 131.2(2)
N2 N1 C9 118.4(2)
N3 N2 N1 109.0(2)
N2 N3 C15 107.8(2)
C20 N4 C21 115.2(3)
C2 C1 C6 121.6(2)
C2 C1 H1A 119.2
C6 C1 H1A 119.2
C1 C2 C3 119.0(3)
C1 C2 H2B 120.5
C3 C2 H2B 120.5
C4 C3 C2 120.8(2)
C4 C3 Cl1 119.3(2)
C2 C3 Cl1 119.9(2)
C3 C4 C5 119.9(2)
C3 C4 H4B 120.0
C5 C4 H4B 120.0
C4 C5 C6 120.5(2)
C4 C5 H5A 119.7
C6 C5 H5A 119.7
C5 C6 C1 118.2(2)
C5 C6 C7 122.8(2)
C1 C6 C7 118.9(2)
O1 C7 C6 120.5(2)
O1 C7 C8 119.3(2)
C6 C7 C8 120.2(2)
O2 C8 C7 108.34(18)
O2 C8 C9 106.3(2)
C7 C8 C9 112.1(2)
O2 C8 H8A 110.0
C7 C8 H8A 110.0
C9 C8 H8A 110.0
N1 C9 C8 112.3(2)
N1 C9 H9A 109.1
C8 C9 H9A 109.1
N1 C9 H9B 109.1
C8 C9 H9B 109.1
H9A C9 H9B 107.9
N1 C10 C15 104.4(2)
N1 C10 C11 133.1(3)
C15 C10 C11 122.6(3)
C12 C11 C10 115.5(3)
C12 C11 H11A 122.2
C10 C11 H11A 122.2
C11 C12 C13 122.1(3)
C11 C12 H12A 119.0
C13 C12 H12A 119.0
C14 C13 C12 121.7(3)
C14 C13 H13A 119.1
C12 C13 H13A 119.1
C13 C14 C15 117.5(3)
C13 C14 H14A 121.3
C15 C14 H14A 121.3
N3 C15 C10 109.2(2)
N3 C15 C14 130.2(3)
C10 C15 C14 120.6(3)
O3 C16 O2 123.1(2)
O3 C16 C17 124.5(2)
O2 C16 C17 112.4(2)
C18 C17 C21 117.3(3)
C18 C17 C16 120.0(2)
C21 C17 C16 122.5(2)
C17 C18 C19 119.4(3)
C17 C18 H18A 120.3
C19 C18 H18A 120.3
C20 C19 C18 118.5(3)
C20 C19 H19A 120.8
C18 C19 H19A 120.8
N4 C20 C19 125.0(3)
N4 C20 H20A 117.5
C19 C20 H20A 117.5
N4 C21 C17 124.6(3)
N4 C21 H21A 117.7
C17 C21 H21A 117.7

loop_
_geom_bond_atom_site_label_1
_geom_bond_atom_site_label_2
_geom_bond_distance
_geom_bond_publ_flag
Cl1 C3 1.732(3) yes
O1 C7 1.212(3) yes
O2 C16 1.356(3) yes
O2 C8 1.437(3) yes
O3 C16 1.194(3) yes
N1 C10 1.361(3) ?
N1 N2 1.363(3) ?
N1 C9 1.443(3) ?
N2 N3 1.303(3) ?
N3 C15 1.373(4) ?
N4 C20 1.335(4) ?
N4 C21 1.336(4) ?
C1 C2 1.374(4) ?
C1 C6 1.392(4) ?
C1 H1A 0.9300 ?
C2 C3 1.378(4) ?
C2 H2B 0.9300 ?
C3 C4 1.372(4) ?
C4 C5 1.381(4) ?
C4 H4B 0.9300 ?
C5 C6 1.388(3) ?
C5 H5A 0.9300 ?
C6 C7 1.480(3) ?
C7 C8 1.520(4) yes
C8 C9 1.525(4) yes
C8 H8A 0.9800 ?
C9 H9A 0.9700 ?
C9 H9B 0.9700 ?
C10 C15 1.382(4) ?
C10 C11 1.386(4) ?
C11 C12 1.384(5) ?
C11 H11A 0.9300 ?
C12 C13 1.393(5) ?
C12 H12A 0.9300 ?
C13 C14 1.350(5) ?
C13 H13A 0.9300 ?
C14 C15 1.396(4) ?
C14 H14A 0.9300 ?
C16 C17 1.479(4) ?
C17 C18 1.371(4) ?
C17 C21 1.375(4) ?
C18 C19 1.372(4) ?
C18 H18A 0.9300 ?
C19 C20 1.343(5) ?
C19 H19A 0.9300 ?
C20 H20A 0.9300 ?
C21 H21A 0.9300 ?

loop_
_geom_hbond_atom_site_label_D
_geom_hbond_atom_site_label_H
_geom_hbond_atom_site_label_A
_geom_hbond_site_symmetry_A
_geom_hbond_distance_DH
_geom_hbond_distance_HA
_geom_hbond_distance_DA
_geom_hbond_angle_DHA
_geom_hbond_publ_flag
C9 H9B O1 1_545 0.97 2.57 3.058(3) 111 yes
C13 H13A O3 3_485 0.93 2.49 3.351(4) 155 yes
C21 H21A O2 1_555 0.93 2.39 2.739(4) 102 yes

loop_
_geom_torsion_atom_site_label_1
_geom_torsion_atom_site_label_2
_geom_torsion_atom_site_label_3
_geom_torsion_atom_site_label_4
_geom_torsion
C10 N1 N2 N3 0.6(3)
C9 N1 N2 N3 171.6(2)
N1 N2 N3 C15 -1.0(3)
C6 C1 C2 C3 0.3(4)
C1 C2 C3 C4 0.4(4)
C1 C2 C3 Cl1 179.8(2)
C2 C3 C4 C5 -1.5(4)
Cl1 C3 C4 C5 179.1(2)
C3 C4 C5 C6 1.9(4)
C4 C5 C6 C1 -1.3(4)
C4 C5 C6 C7 175.0(2)
C2 C1 C6 C5 0.2(4)
C2 C1 C6 C7 -176.2(2)
C5 C6 C7 O1 -149.1(2)
C1 C6 C7 O1 27.1(4)
C5 C6 C7 C8 34.4(3)
C1 C6 C7 C8 -149.4(2)
C16 O2 C8 C7 65.7(3)
C16 O2 C8 C9 -173.7(2)
O1 C7 C8 O2 16.2(3)
C6 C7 C8 O2 -167.3(2)
O1 C7 C8 C9 -100.8(3)
C6 C7 C8 C9 75.8(3)
C10 N1 C9 C8 83.9(3)
N2 N1 C9 C8 -84.9(3)
O2 C8 C9 N1 -62.2(3)
C7 C8 C9 N1 55.9(3)
N2 N1 C10 C15 0.1(3)
C9 N1 C10 C15 -169.4(2)
N2 N1 C10 C11 -178.6(3)
C9 N1 C10 C11 11.8(5)
N1 C10 C11 C12 179.4(3)
C15 C10 C11 C12 0.9(4)
C10 C11 C12 C13 0.5(5)
C11 C12 C13 C14 -1.4(5)
C12 C13 C14 C15 0.8(5)
N2 N3 C15 C10 1.1(3)
N2 N3 C15 C14 -179.3(3)
N1 C10 C15 N3 -0.7(3)
C11 C10 C15 N3 178.2(2)
N1 C10 C15 C14 179.6(3)
C11 C10 C15 C14 -1.5(4)
C13 C14 C15 N3 -179.0(3)
C13 C14 C15 C10 0.6(4)
C8 O2 C16 O3 16.8(3)
C8 O2 C16 C17 -161.64(19)
O3 C16 C17 C18 4.0(4)
O2 C16 C17 C18 -177.6(2)
O3 C16 C17 C21 -171.8(3)
O2 C16 C17 C21 6.6(4)
C21 C17 C18 C19 0.1(5)
C16 C17 C18 C19 -176.0(3)
C17 C18 C19 C20 0.7(5)
C21 N4 C20 C19 0.9(5)
C18 C19 C20 N4 -1.3(6)
C20 N4 C21 C17 0.0(5)
C18 C17 C21 N4 -0.4(5)
C16 C17 C21 N4 175.5(3)
